data_1560816
loop_
_publ_author_name
'MIKURIYA, Masahiro'
'ONO, Sayuri'
'KOYAMA, Yoshiki'
'MITSUHASHI, Ryoji'
'TSUBOI, Motohiro'

_publ_section_title
;
 Crystal Structure of \m-Oxido-\m-phenolato-bridged Dinuclear
 Manganese(III) Complex of Schiff-base Ligand with Bromido Coordination
;
_journal_issue 0
_journal_name_full 'X-ray Structure Analysis Online'
_journal_page_first 9
_journal_page_last 11
_journal_paper_doi 10.2116/xraystruct.37.9
_journal_volume 37
_journal_year 2021
_chemical_formula_sum 'C41 H56 Br2 Mn2 N8 O12'
_chemical_formula_weight 1122.63
_space_group_crystal_system orthorhombic
_space_group_IT_number 62
_space_group_name_Hall '-P 2ac 2n'
_space_group_name_H-M_alt 'P n m a'
_atom_sites_solution_hydrogens geom
_audit_creation_method SHELXL-2014/7
_cell_angle_alpha 90
_cell_angle_beta 90
_cell_angle_gamma 90
_cell_formula_units_Z 4
_cell_length_a 14.890(2)
_cell_length_b 20.903(3)
_cell_length_c 14.7765(19)
_cell_measurement_reflns_used 28119
_cell_measurement_temperature 90(2)
_cell_measurement_theta_max 27.499
_cell_measurement_theta_min 1.688
_cell_volume 4599.1(11)
_computing_cell_refinement 'Bruker SMART'
_computing_data_collection 'Bruker SMART'
_computing_data_reduction 'Bruker SAINT'
_computing_structure_refinement 'SHELXL-2014/7 (Sheldrick, 2014)'
_computing_structure_solution 'SHELXT 2014/5 (Sheldrick, 2014)'
_diffrn_ambient_temperature 90(2)
_diffrn_measured_fraction_theta_full 1.000
_diffrn_measured_fraction_theta_max 0.998
_diffrn_measurement_device_type 'CCD area detector'
_diffrn_measurement_method 'phi and omega scans'
_diffrn_radiation_type MoK\a
_diffrn_radiation_wavelength 0.71073
_diffrn_reflns_av_R_equivalents 0.1311
_diffrn_reflns_av_unetI/netI 0.1201
_diffrn_reflns_Laue_measured_fraction_full 1.000
_diffrn_reflns_Laue_measured_fraction_max 0.998
_diffrn_reflns_limit_h_max 19
_diffrn_reflns_limit_h_min -19
_diffrn_reflns_limit_k_max 27
_diffrn_reflns_limit_k_min -25
_diffrn_reflns_limit_l_max 15
_diffrn_reflns_limit_l_min -19
_diffrn_reflns_number 28119
_diffrn_reflns_point_group_measured_fraction_full 1.000
_diffrn_reflns_point_group_measured_fraction_max 0.998
_diffrn_reflns_theta_full 25.242
_diffrn_reflns_theta_max 27.499
_diffrn_reflns_theta_min 1.688
_diffrn_source 'sealed tube'
_exptl_absorpt_coefficient_mu 2.356
_exptl_absorpt_correction_T_max 0.834
_exptl_absorpt_correction_T_min 0.519
_exptl_absorpt_correction_type multi-scan
_exptl_absorpt_process_details SADABS
_exptl_crystal_colour dark-brown
_exptl_crystal_density_diffrn 1.621
_exptl_crystal_description needle
_exptl_crystal_F_000 2296
_exptl_crystal_size_max 0.320
_exptl_crystal_size_mid 0.120
_exptl_crystal_size_min 0.080
_refine_diff_density_max 0.659
_refine_diff_density_min -0.629
_refine_diff_density_rms 0.124
_refine_ls_extinction_method none
_refine_ls_goodness_of_fit_ref 1.012
_refine_ls_hydrogen_treatment constr
_refine_ls_matrix_type full
_refine_ls_number_parameters 317
_refine_ls_number_reflns 5416
_refine_ls_number_restraints 0
_refine_ls_restrained_S_all 1.012
_refine_ls_R_factor_all 0.1054
_refine_ls_R_factor_gt 0.0539
_refine_ls_shift/su_max 0.001
_refine_ls_shift/su_mean 0.000
_refine_ls_structure_factor_coef Fsqd
_refine_ls_weighting_details 'w=1/[\s^2^(Fo^2^)+(0.0120P)^2^+4.9675P] where P=(Fo^2^+2Fc^2^)/3'
_refine_ls_weighting_scheme calc
_refine_ls_wR_factor_gt 0.1065
_refine_ls_wR_factor_ref 0.1260
_reflns_Friedel_coverage 0.000
_reflns_number_gt 3430
_reflns_number_total 5416
_reflns_threshold_expression 'I > 2\s(I)'
_cod_data_source_file 37_9_1.txt
_cod_data_source_block MnSO161m_0ma_a
_cod_original_cell_volume 4599.3(11)
_cod_database_code 1560816
_shelx_shelxl_version_number 2014/7
_shelx_space_group_comment
;
The symmetry employed for this shelxl refinement is uniquely defined
by the following loop, which should always be used as a source of
symmetry information in preference to the above space-group names.
They are only intended as comments.
;
_shelx_estimated_absorpt_t_min 0.519
_shelx_estimated_absorpt_t_max 0.834

loop_
_space_group_symop_operation_xyz
'x, y, z'
'-x+1/2, -y, z+1/2'
'x+1/2, -y+1/2, -z+1/2'
'-x, y+1/2, -z'
'-x, -y, -z'
'x-1/2, y, -z-1/2'
'-x-1/2, y-1/2, z-1/2'
'x, -y-1/2, z'

loop_
_atom_site_label
_atom_site_type_symbol
_atom_site_fract_x
_atom_site_fract_y
_atom_site_fract_z
_atom_site_U_iso_or_equiv
_atom_site_adp_type
_atom_site_occupancy
_atom_site_site_symmetry_order
_atom_site_calc_flag
_atom_site_refinement_flags_posn
_atom_site_refinement_flags_adp
_atom_site_refinement_flags_occupancy
_atom_site_disorder_assembly
_atom_site_disorder_group
Mn1 Mn 0.55207(4) 0.67930(3) 0.45751(4) 0.01387(16) Uani 1 1 d . . . . .
O1 O 0.6209(3) 0.7500 0.5404(3) 0.0155(9) Uani 1 2 d S T P . .
C1 C 0.6112(4) 0.7500 0.6292(4) 0.0128(13) Uani 1 2 d S T P . .
C2 C 0.6867(4) 0.7500 0.6878(4) 0.0177(14) Uani 1 2 d S T P . .
H1 H 0.7455 0.7500 0.6629 0.021 Uiso 1 2 calc R U P . .
C3 C 0.6757(4) 0.7500 0.7800(4) 0.0163(13) Uani 1 2 d S T P . .
H2 H 0.7265 0.7500 0.8189 0.020 Uiso 1 2 calc R U P . .
C4 C 0.5892(4) 0.7500 0.8161(4) 0.0141(13) Uani 1 2 d S T P . .
C5 C 0.5144(4) 0.7500 0.7608(4) 0.0136(13) Uani 1 2 d S T P . .
H3 H 0.4559 0.7500 0.7865 0.016 Uiso 1 2 calc R U P . .
C6 C 0.5252(4) 0.7500 0.6682(4) 0.0126(13) Uani 1 2 d S T P . .
N1 N 0.5766(4) 0.7500 0.9135(3) 0.0197(12) Uani 1 2 d S T P . .
O2 O 0.6435(3) 0.7500 0.9620(3) 0.0231(10) Uani 1 2 d S T P . .
O3 O 0.4992(3) 0.7500 0.9430(3) 0.0277(11) Uani 1 2 d S T P . .
C7 C 0.4434(4) 0.7500 0.6073(4) 0.0132(13) Uani 1 2 d S T P . .
H4 H 0.3890 0.7500 0.6470 0.016 Uiso 1 2 calc R U P . .
N2 N 0.4354(2) 0.69477(17) 0.5442(2) 0.0161(8) Uani 1 1 d . . . . .
C8 C 0.4200(3) 0.6332(2) 0.5920(3) 0.0174(10) Uani 1 1 d . . . . .
H5 H 0.3884 0.6033 0.5510 0.021 Uiso 1 1 calc R U . . .
H6 H 0.3810 0.6407 0.6452 0.021 Uiso 1 1 calc R U . . .
C9 C 0.5073(3) 0.6031(2) 0.6228(3) 0.0177(10) Uani 1 1 d . . . . .
H7 H 0.5323 0.6271 0.6748 0.021 Uiso 1 1 calc R U . . .
H8 H 0.4971 0.5583 0.6418 0.021 Uiso 1 1 calc R U . . .
N3 N 0.5704(2) 0.60545(16) 0.5451(2) 0.0141(8) Uani 1 1 d . . . . .
C10 C 0.6243(3) 0.5583(2) 0.5339(3) 0.0156(10) Uani 1 1 d . . . . .
H9 H 0.6225 0.5249 0.5774 0.019 Uiso 1 1 calc R U . . .
C11 C 0.6878(3) 0.5519(2) 0.4602(3) 0.0162(9) Uani 1 1 d . . . . .
C12 C 0.7344(3) 0.4943(2) 0.4548(3) 0.0190(10) Uani 1 1 d . . . . .
H10 H 0.7251 0.4620 0.4990 0.023 Uiso 1 1 calc R U . . .
C13 C 0.7944(3) 0.4844(2) 0.3845(3) 0.0222(11) Uani 1 1 d . . . . .
C14 C 0.8123(3) 0.5318(2) 0.3218(3) 0.0182(10) Uani 1 1 d . . . . .
H11 H 0.8545 0.5243 0.2747 0.022 Uiso 1 1 calc R U . . .
C15 C 0.7695(3) 0.5894(2) 0.3275(3) 0.0194(10) Uani 1 1 d . . . . .
H12 H 0.7839 0.6221 0.2852 0.023 Uiso 1 1 calc R U . . .
C16 C 0.7032(3) 0.6017(2) 0.3958(3) 0.0159(9) Uani 1 1 d . . . . .
N4 N 0.8383(3) 0.4231(2) 0.3766(3) 0.0293(10) Uani 1 1 d . . . . .
O4 O 0.8301(2) 0.38390(17) 0.4386(3) 0.0398(10) Uani 1 1 d . . . . .
O5 O 0.8830(2) 0.41211(17) 0.3082(3) 0.0372(9) Uani 1 1 d . . . . .
O6 O 0.66309(19) 0.65648(14) 0.39708(19) 0.0161(7) Uani 1 1 d . . . . .
Br1 Br 0.45718(3) 0.59433(2) 0.35642(3) 0.02058(13) Uani 1 1 d . . . . .
O7 O 0.5279(3) 0.7500 0.3885(3) 0.0160(9) Uani 1 2 d S T P . .
C17 C 0.3545(3) 0.7136(2) 0.4898(3) 0.0195(10) Uani 1 1 d . . . . .
H13 H 0.2989 0.6969 0.5180 0.023 Uiso 1 1 calc R U . . .
H14 H 0.3589 0.6969 0.4273 0.023 Uiso 1 1 calc R U . . .
O8 O 0.3635(3) 0.5936(3) 0.7957(3) 0.0768(17) Uani 1 1 d . . . . .
C18 C 0.3609(4) 0.6239(4) 0.8815(4) 0.0568(19) Uani 1 1 d . . . . .
H15 H 0.2988 0.6247 0.9054 0.068 Uiso 1 1 calc R U . . .
H16 H 0.3834 0.6683 0.8773 0.068 Uiso 1 1 calc R U . . .
C19 C 0.4217(4) 0.5837(3) 0.9423(4) 0.0374(14) Uani 1 1 d . . . . .
H17 H 0.3958 0.5795 1.0037 0.045 Uiso 1 1 calc R U . . .
H18 H 0.4822 0.6030 0.9471 0.045 Uiso 1 1 calc R U . . .
C20 C 0.4259(4) 0.5183(3) 0.8943(4) 0.0440(15) Uani 1 1 d . . . . .
H19 H 0.4878 0.5084 0.8745 0.053 Uiso 1 1 calc R U . . .
H20 H 0.4044 0.4837 0.9346 0.053 Uiso 1 1 calc R U . . .
C21 C 0.3642(5) 0.5267(4) 0.8143(4) 0.067(2) Uani 1 1 d . . . . .
H21 H 0.3869 0.5025 0.7614 0.080 Uiso 1 1 calc R U . . .
H22 H 0.3030 0.5114 0.8289 0.080 Uiso 1 1 calc R U . . .
N5 N 0.5017(4) 0.7500 0.2009(3) 0.0214(13) Uani 1 2 d S T P . .
H23 H 0.5275 0.7500 0.2634 0.026 Uiso 1 2 calc R U P . .
C22 C 0.5315(3) 0.6892(2) 0.1564(3) 0.0259(11) Uani 1 1 d . . . . .
H24 H 0.5209 0.6928 0.0904 0.031 Uiso 1 1 calc R U . . .
H25 H 0.4940 0.6536 0.1792 0.031 Uiso 1 1 calc R U . . .
C23 C 0.6284(4) 0.6731(3) 0.1719(4) 0.0476(17) Uani 1 1 d . . . . .
H26 H 0.6444 0.6352 0.1363 0.071 Uiso 0.5 1 calc R U P . .
H27 H 0.6381 0.6643 0.2363 0.071 Uiso 0.5 1 calc R U P . .
H28 H 0.6660 0.7092 0.1533 0.071 Uiso 0.5 1 calc R U P . .
H29 H 0.6546 0.7040 0.2143 0.071 Uiso 0.5 1 calc R U P . .
H30 H 0.6609 0.6749 0.1143 0.071 Uiso 0.5 1 calc R U P . .
H31 H 0.6330 0.6299 0.1973 0.071 Uiso 0.5 1 calc R U P . .
C24 C 0.3994(4) 0.7500 0.2110(4) 0.0251(16) Uani 1 2 d S T P . .
H32 H 0.3811 0.7117 0.2459 0.030 Uiso 0.5 1 calc R U P . .
H33 H 0.3811 0.7883 0.2459 0.030 Uiso 0.5 1 calc R U P . .
C25 C 0.3502(4) 0.7500 0.1202(5) 0.0296(17) Uani 1 2 d S T P . .
H34 H 0.2853 0.7500 0.1308 0.044 Uiso 1 2 calc R U P . .
H35 H 0.3670 0.7883 0.0858 0.044 Uiso 0.5 1 calc R U P . .
H36 H 0.3670 0.7117 0.0858 0.044 Uiso 0.5 1 calc R U P . .

loop_
_atom_site_aniso_label
_atom_site_aniso_U_11
_atom_site_aniso_U_22
_atom_site_aniso_U_33
_atom_site_aniso_U_23
_atom_site_aniso_U_13
_atom_site_aniso_U_12
Mn1 0.0181(3) 0.0151(3) 0.0084(3) 0.0008(3) 0.0006(3) -0.0003(3)
O1 0.018(2) 0.022(2) 0.007(2) 0.000 0.0019(17) 0.000
C1 0.020(3) 0.013(3) 0.006(3) 0.000 0.001(2) 0.000
C2 0.012(3) 0.018(4) 0.024(4) 0.000 -0.001(3) 0.000
C3 0.022(3) 0.017(3) 0.009(3) 0.000 -0.003(3) 0.000
C4 0.018(3) 0.017(3) 0.007(3) 0.000 -0.004(3) 0.000
C5 0.016(3) 0.009(3) 0.015(3) 0.000 -0.002(3) 0.000
C6 0.012(3) 0.014(3) 0.012(3) 0.000 0.001(2) 0.000
N1 0.028(3) 0.023(3) 0.008(3) 0.000 -0.006(2) 0.000
O2 0.033(3) 0.024(3) 0.013(2) 0.000 -0.009(2) 0.000
O3 0.027(3) 0.048(3) 0.009(2) 0.000 0.003(2) 0.000
C7 0.015(3) 0.017(3) 0.008(3) 0.000 0.001(2) 0.000
N2 0.0163(19) 0.021(2) 0.0110(18) 0.0004(16) -0.0014(14) -0.0025(15)
C8 0.018(2) 0.019(3) 0.015(2) 0.0016(19) 0.0046(18) -0.002(2)
C9 0.020(2) 0.019(3) 0.014(2) 0.0042(18) 0.0014(18) -0.0004(19)
N3 0.0191(19) 0.014(2) 0.0087(18) 0.0008(15) 0.0015(14) -0.0006(15)
C10 0.020(2) 0.014(2) 0.013(2) 0.0019(17) -0.0035(19) -0.0049(18)
C11 0.016(2) 0.020(2) 0.013(2) -0.0007(19) -0.0020(19) -0.0028(18)
C12 0.017(2) 0.021(3) 0.019(2) 0.000(2) -0.0009(19) -0.0021(19)
C13 0.024(3) 0.018(3) 0.024(3) 0.002(2) 0.002(2) -0.001(2)
C14 0.019(2) 0.019(3) 0.018(2) -0.0032(19) 0.0037(19) -0.005(2)
C15 0.023(2) 0.022(3) 0.013(2) 0.0037(19) 0.0023(19) -0.002(2)
C16 0.020(2) 0.015(2) 0.013(2) -0.0011(18) -0.0044(18) -0.0023(19)
N4 0.031(2) 0.017(2) 0.040(3) -0.0029(19) 0.009(2) -0.0026(19)
O4 0.039(2) 0.025(2) 0.055(3) 0.0124(19) 0.0197(19) 0.0111(17)
O5 0.043(2) 0.025(2) 0.044(2) -0.0050(18) 0.0196(18) 0.0058(18)
O6 0.0182(16) 0.0177(17) 0.0125(16) 0.0006(13) 0.0021(13) 0.0020(13)
Br1 0.0291(3) 0.0195(2) 0.0131(2) -0.00042(19) -0.0037(2) -0.0045(2)
O7 0.023(2) 0.015(2) 0.010(2) 0.000 -0.0017(17) 0.000
C17 0.016(2) 0.030(3) 0.013(2) 0.0007(19) -0.0062(18) 0.001(2)
O8 0.054(3) 0.145(6) 0.032(3) 0.037(3) -0.007(2) -0.011(3)
C18 0.048(4) 0.064(5) 0.059(5) 0.027(4) 0.005(3) -0.005(4)
C19 0.036(3) 0.038(4) 0.039(3) 0.005(3) 0.001(3) 0.000(3)
C20 0.045(4) 0.050(4) 0.036(4) -0.007(3) 0.002(3) -0.010(3)
C21 0.068(5) 0.110(7) 0.022(3) 0.002(4) -0.001(3) -0.045(5)
N5 0.025(3) 0.028(3) 0.012(3) 0.000 0.001(2) 0.000
C22 0.038(3) 0.022(3) 0.018(3) 0.001(2) 0.004(2) 0.010(2)
C23 0.051(4) 0.074(5) 0.018(3) 0.002(3) -0.001(3) 0.025(3)
C24 0.024(4) 0.028(4) 0.023(4) 0.000 0.001(3) 0.000
C25 0.024(4) 0.035(5) 0.029(4) 0.000 -0.003(3) 0.000

loop_
_atom_type_symbol
_atom_type_description
_atom_type_scat_dispersion_real
_atom_type_scat_dispersion_imag
_atom_type_scat_source
C C 0.0033 0.0016 'International Tables Vol C Tables 4.2.6.8 and 6.1.1.4'
H H 0.0000 0.0000 'International Tables Vol C Tables 4.2.6.8 and 6.1.1.4'
N N 0.0061 0.0033 'International Tables Vol C Tables 4.2.6.8 and 6.1.1.4'
O O 0.0106 0.0060 'International Tables Vol C Tables 4.2.6.8 and 6.1.1.4'
Mn Mn 0.3368 0.7283 'International Tables Vol C Tables 4.2.6.8 and 6.1.1.4'
Br Br -0.2901 2.4595 'International Tables Vol C Tables 4.2.6.8 and 6.1.1.4'

loop_
_geom_angle_atom_site_label_1
_geom_angle_atom_site_label_2
_geom_angle_atom_site_label_3
_geom_angle
_geom_angle_site_symmetry_1
_geom_angle_site_symmetry_3
_geom_angle_publ_flag
O7 Mn1 O6 96.30(15) . . ?
O7 Mn1 N3 173.60(15) . . ?
O6 Mn1 N3 89.53(13) . . ?
O7 Mn1 O1 81.85(12) . . ?
O6 Mn1 O1 91.42(13) . . ?
N3 Mn1 O1 95.41(12) . . ?
O7 Mn1 N2 92.91(15) . . ?
O6 Mn1 N2 170.27(13) . . ?
N3 Mn1 N2 81.12(14) . . ?
O1 Mn1 N2 86.78(14) . . ?
O7 Mn1 Br1 96.82(10) . . ?
O6 Mn1 Br1 91.68(9) . . ?
N3 Mn1 Br1 85.60(10) . . ?
O1 Mn1 Br1 176.74(10) . . ?
N2 Mn1 Br1 90.32(9) . . ?
O7 Mn1 Mn1 36.22(10) . 8_575 ?
O6 Mn1 Mn1 104.25(9) . 8_575 ?
N3 Mn1 Mn1 139.41(10) . 8_575 ?
O1 Mn1 Mn1 47.22(7) . 8_575 ?
N2 Mn1 Mn1 81.48(10) . 8_575 ?
Br1 Mn1 Mn1 130.823(17) . 8_575 ?
C1 O1 Mn1 120.5(2) . 8_575 ?
C1 O1 Mn1 120.5(2) . . ?
Mn1 O1 Mn1 85.57(14) 8_575 . ?
O1 C1 C6 120.5(5) . . ?
O1 C1 C2 121.3(5) . . ?
C6 C1 C2 118.1(5) . . ?
C3 C2 C1 120.7(6) . . ?
C3 C2 H1 119.6 . . ?
C1 C2 H1 119.6 . . ?
C2 C3 C4 119.3(6) . . ?
C2 C3 H2 120.3 . . ?
C4 C3 H2 120.3 . . ?
C5 C4 C3 121.3(5) . . ?
C5 C4 N1 118.8(5) . . ?
C3 C4 N1 119.9(5) . . ?
C6 C5 C4 119.5(6) . . ?
C6 C5 H3 120.2 . . ?
C4 C5 H3 120.2 . . ?
C5 C6 C1 121.0(5) . . ?
C5 C6 C7 119.8(5) . . ?
C1 C6 C7 119.3(5) . . ?
O2 N1 O3 123.5(5) . . ?
O2 N1 C4 118.3(5) . . ?
O3 N1 C4 118.2(5) . . ?
N2 C7 N2 101.7(4) . 8_575 ?
N2 C7 C6 115.9(3) . . ?
N2 C7 C6 115.9(3) 8_575 . ?
N2 C7 H4 107.6 . . ?
N2 C7 H4 107.6 8_575 . ?
C6 C7 H4 107.6 . . ?
C8 N2 C7 112.7(3) . . ?
C8 N2 C17 110.9(3) . . ?
C7 N2 C17 101.3(3) . . ?
C8 N2 Mn1 105.9(3) . . ?
C7 N2 Mn1 114.8(3) . . ?
C17 N2 Mn1 111.3(3) . . ?
N2 C8 C9 111.7(3) . . ?
N2 C8 H5 109.3 . . ?
C9 C8 H5 109.3 . . ?
N2 C8 H6 109.3 . . ?
C9 C8 H6 109.3 . . ?
H5 C8 H6 107.9 . . ?
N3 C9 C8 107.2(3) . . ?
N3 C9 H7 110.3 . . ?
C8 C9 H7 110.3 . . ?
N3 C9 H8 110.3 . . ?
C8 C9 H8 110.3 . . ?
H7 C9 H8 108.5 . . ?
C10 N3 C9 118.1(4) . . ?
C10 N3 Mn1 125.8(3) . . ?
C9 N3 Mn1 115.6(3) . . ?
N3 C10 C11 125.3(4) . . ?
N3 C10 H9 117.3 . . ?
C11 C10 H9 117.3 . . ?
C12 C11 C16 120.8(4) . . ?
C12 C11 C10 116.7(4) . . ?
C16 C11 C10 122.5(4) . . ?
C13 C12 C11 119.6(4) . . ?
C13 C12 H10 120.2 . . ?
C11 C12 H10 120.2 . . ?
C14 C13 C12 121.3(4) . . ?
C14 C13 N4 119.6(4) . . ?
C12 C13 N4 119.1(4) . . ?
C15 C14 C13 120.0(4) . . ?
C15 C14 H11 120.0 . . ?
C13 C14 H11 120.0 . . ?
C14 C15 C16 121.5(4) . . ?
C14 C15 H12 119.2 . . ?
C16 C15 H12 119.2 . . ?
O6 C16 C11 124.2(4) . . ?
O6 C16 C15 119.2(4) . . ?
C11 C16 C15 116.6(4) . . ?
O5 N4 O4 122.5(4) . . ?
O5 N4 C13 118.6(4) . . ?
O4 N4 C13 118.9(4) . . ?
C16 O6 Mn1 128.2(3) . . ?
Mn1 O7 Mn1 107.6(2) 8_575 . ?
N2 C17 C17 105.2(2) . 8_575 ?
N2 C17 H13 110.7 . . ?
C17 C17 H13 110.7 8_575 . ?
N2 C17 H14 110.7 . . ?
C17 C17 H14 110.7 8_575 . ?
H13 C17 H14 108.8 . . ?
C18 O8 C21 105.4(5) . . ?
O8 C18 C19 105.4(5) . . ?
O8 C18 H15 110.7 . . ?
C19 C18 H15 110.7 . . ?
O8 C18 H16 110.7 . . ?
C19 C18 H16 110.7 . . ?
H15 C18 H16 108.8 . . ?
C18 C19 C20 103.9(5) . . ?
C18 C19 H17 111.0 . . ?
C20 C19 H17 111.0 . . ?
C18 C19 H18 111.0 . . ?
C20 C19 H18 111.0 . . ?
H17 C19 H18 109.0 . . ?
C21 C20 C19 103.5(5) . . ?
C21 C20 H19 111.1 . . ?
C19 C20 H19 111.1 . . ?
C21 C20 H20 111.1 . . ?
C19 C20 H20 111.1 . . ?
H19 C20 H20 109.0 . . ?
O8 C21 C20 105.6(5) . . ?
O8 C21 H21 110.6 . . ?
C20 C21 H21 110.6 . . ?
O8 C21 H22 110.6 . . ?
C20 C21 H22 110.6 . . ?
H21 C21 H22 108.8 . . ?
C22 N5 C22 116.0(5) 8_575 . ?
C22 N5 C24 109.7(3) 8_575 . ?
C22 N5 C24 109.7(3) . . ?
C22 N5 H23 107.0 8_575 . ?
C22 N5 H23 107.0 . . ?
C24 N5 H23 107.0 . . ?
N5 C22 C23 114.1(5) . . ?
N5 C22 H24 108.7 . . ?
C23 C22 H24 108.7 . . ?
N5 C22 H25 108.7 . . ?
C23 C22 H25 108.7 . . ?
H24 C22 H25 107.6 . . ?
C22 C23 H26 109.5 . . ?
C22 C23 H27 109.5 . . ?
H26 C23 H27 109.5 . . ?
C22 C23 H28 109.5 . . ?
H26 C23 H28 109.5 . . ?
H27 C23 H28 109.5 . . ?
C22 C23 H29 109.5 . . ?
H26 C23 H29 141.1 . . ?
H27 C23 H29 56.3 . . ?
H28 C23 H29 56.3 . . ?
C22 C23 H30 109.5 . . ?
H26 C23 H30 56.3 . . ?
H27 C23 H30 141.1 . . ?
H28 C23 H30 56.3 . . ?
H29 C23 H30 109.5 . . ?
C22 C23 H31 109.5 . . ?
H26 C23 H31 56.3 . . ?
H27 C23 H31 56.3 . . ?
H28 C23 H31 141.1 . . ?
H29 C23 H31 109.5 . . ?
H30 C23 H31 109.5 . . ?
C25 C24 N5 113.0(5) . . ?
C25 C24 H32 109.0 . . ?
N5 C24 H32 109.0 . . ?
C25 C24 H33 109.0 . . ?
N5 C24 H33 109.0 . . ?
H32 C24 H33 107.8 . . ?
C24 C25 H34 109.5 . . ?
C24 C25 H35 109.5 . . ?
H34 C25 H35 109.5 . . ?
C24 C25 H36 109.5 . . ?
H34 C25 H36 109.5 . . ?
H35 C25 H36 109.5 . . ?

loop_
_geom_bond_atom_site_label_1
_geom_bond_atom_site_label_2
_geom_bond_distance
_geom_bond_site_symmetry_2
_geom_bond_publ_flag
Mn1 O7 1.832(2) . ?
Mn1 O6 1.939(3) . ?
Mn1 N3 2.033(3) . ?
Mn1 O1 2.176(3) . ?
Mn1 N2 2.182(3) . ?
Mn1 Br1 2.7171(8) . ?
Mn1 Mn1 2.9556(14) 8_575 ?
O1 C1 1.320(6) . ?
O1 Mn1 2.176(3) 8_575 ?
C1 C6 1.405(8) . ?
C1 C2 1.419(8) . ?
C2 C3 1.374(8) . ?
C2 H1 0.9500 . ?
C3 C4 1.393(8) . ?
C3 H2 0.9500 . ?
C4 C5 1.381(8) . ?
C4 N1 1.452(7) . ?
C5 C6 1.377(8) . ?
C5 H3 0.9500 . ?
C6 C7 1.514(8) . ?
N1 O2 1.228(6) . ?
N1 O3 1.232(6) . ?
C7 N2 1.489(5) . ?
C7 N2 1.489(5) 8_575 ?
C7 H4 1.0000 . ?
N2 C8 1.486(5) . ?
N2 C17 1.501(5) . ?
C8 C9 1.515(6) . ?
C8 H5 0.9900 . ?
C8 H6 0.9900 . ?
C9 N3 1.485(5) . ?
C9 H7 0.9900 . ?
C9 H8 0.9900 . ?
N3 C10 1.282(5) . ?
C10 C11 1.448(6) . ?
C10 H9 0.9500 . ?
C11 C12 1.392(6) . ?
C11 C16 1.429(6) . ?
C12 C13 1.386(6) . ?
C12 H10 0.9500 . ?
C13 C14 1.383(6) . ?
C13 N4 1.442(6) . ?
C14 C15 1.365(6) . ?
C14 H11 0.9500 . ?
C15 C16 1.435(6) . ?
C15 H12 0.9500 . ?
C16 O6 1.292(5) . ?
N4 O5 1.230(5) . ?
N4 O4 1.236(5) . ?
O7 Mn1 1.832(2) 8_575 ?
C17 C17 1.522(9) 8_575 ?
C17 H13 0.9900 . ?
C17 H14 0.9900 . ?
O8 C18 1.417(8) . ?
O8 C21 1.427(9) . ?
C18 C19 1.526(8) . ?
C18 H15 0.9900 . ?
C18 H16 0.9900 . ?
C19 C20 1.542(8) . ?
C19 H17 0.9900 . ?
C19 H18 0.9900 . ?
C20 C21 1.507(8) . ?
C20 H19 0.9900 . ?
C20 H20 0.9900 . ?
C21 H21 0.9900 . ?
C21 H22 0.9900 . ?
N5 C22 1.498(5) 8_575 ?
N5 C22 1.498(5) . ?
N5 C24 1.530(8) . ?
N5 H23 1.0000 . ?
C22 C23 1.499(7) . ?
C22 H24 0.9900 . ?
C22 H25 0.9900 . ?
C23 H26 0.9800 . ?
C23 H27 0.9800 . ?
C23 H28 0.9800 . ?
C23 H29 0.9800 . ?
C23 H30 0.9800 . ?
C23 H31 0.9800 . ?
C24 C25 1.529(9) . ?
C24 H32 0.9900 . ?
C24 H33 0.9900 . ?
C25 H34 0.9800 . ?
C25 H35 0.9800 . ?
C25 H36 0.9800 . ?

loop_
_geom_torsion_atom_site_label_1
_geom_torsion_atom_site_label_2
_geom_torsion_atom_site_label_3
_geom_torsion_atom_site_label_4
_geom_torsion
_geom_torsion_site_symmetry_1
_geom_torsion_site_symmetry_2
_geom_torsion_site_symmetry_3
_geom_torsion_site_symmetry_4
_geom_torsion_publ_flag
Mn1 O1 C1 C6 52.1(2) 8_575 . . . ?
Mn1 O1 C1 C6 -52.1(2) . . . . ?
Mn1 O1 C1 C2 -127.9(2) 8_575 . . . ?
Mn1 O1 C1 C2 127.9(2) . . . . ?
O1 C1 C2 C3 180.000(1) . . . . ?
C6 C1 C2 C3 0.000(2) . . . . ?
C1 C2 C3 C4 0.000(2) . . . . ?
C2 C3 C4 C5 0.000(2) . . . . ?
C2 C3 C4 N1 180.000(1) . . . . ?
C3 C4 C5 C6 0.000(2) . . . . ?
N1 C4 C5 C6 180.000(1) . . . . ?
C4 C5 C6 C1 0.000(2) . . . . ?
C4 C5 C6 C7 180.000(1) . . . . ?
O1 C1 C6 C5 180.000(1) . . . . ?
C2 C1 C6 C5 0.000(1) . . . . ?
O1 C1 C6 C7 0.000(1) . . . . ?
C2 C1 C6 C7 180.000(1) . . . . ?
C5 C4 N1 O2 180.000(1) . . . . ?
C3 C4 N1 O2 0.000(2) . . . . ?
C5 C4 N1 O3 0.000(2) . . . . ?
C3 C4 N1 O3 180.000(1) . . . . ?
C5 C6 C7 N2 -120.5(4) . . . . ?
C1 C6 C7 N2 59.5(4) . . . . ?
C5 C6 C7 N2 120.5(4) . . . 8_575 ?
C1 C6 C7 N2 -59.5(4) . . . 8_575 ?
N2 C7 N2 C8 -166.6(3) 8_575 . . . ?
C6 C7 N2 C8 66.8(5) . . . . ?
N2 C7 N2 C17 -48.0(5) 8_575 . . . ?
C6 C7 N2 C17 -174.6(4) . . . . ?
N2 C7 N2 Mn1 72.0(4) 8_575 . . . ?
C6 C7 N2 Mn1 -54.5(5) . . . . ?
C7 N2 C8 C9 -84.8(5) . . . . ?
C17 N2 C8 C9 162.4(3) . . . . ?
Mn1 N2 C8 C9 41.5(4) . . . . ?
N2 C8 C9 N3 -47.2(5) . . . . ?
C8 C9 N3 C10 -143.6(4) . . . . ?
C8 C9 N3 Mn1 29.4(4) . . . . ?
C9 N3 C10 C11 177.8(4) . . . . ?
Mn1 N3 C10 C11 5.6(6) . . . . ?
N3 C10 C11 C12 -173.9(4) . . . . ?
N3 C10 C11 C16 6.4(7) . . . . ?
C16 C11 C12 C13 -2.0(6) . . . . ?
C10 C11 C12 C13 178.3(4) . . . . ?
C11 C12 C13 C14 3.2(7) . . . . ?
C11 C12 C13 N4 -176.4(4) . . . . ?
C12 C13 C14 C15 -1.1(7) . . . . ?
N4 C13 C14 C15 178.4(4) . . . . ?
C13 C14 C15 C16 -2.1(7) . . . . ?
C12 C11 C16 O6 -179.3(4) . . . . ?
C10 C11 C16 O6 0.4(7) . . . . ?
C12 C11 C16 C15 -1.1(6) . . . . ?
C10 C11 C16 C15 178.6(4) . . . . ?
C14 C15 C16 O6 -178.5(4) . . . . ?
C14 C15 C16 C11 3.2(6) . . . . ?
C14 C13 N4 O5 -8.2(7) . . . . ?
C12 C13 N4 O5 171.4(4) . . . . ?
C14 C13 N4 O4 171.5(4) . . . . ?
C12 C13 N4 O4 -8.9(7) . . . . ?
C11 C16 O6 Mn1 -19.6(6) . . . . ?
C15 C16 O6 Mn1 162.2(3) . . . . ?
O6 Mn1 O7 Mn1 -105.56(19) . . . 8_575 ?
O1 Mn1 O7 Mn1 -15.02(19) . . . 8_575 ?
N2 Mn1 O7 Mn1 71.30(19) . . . 8_575 ?
Br1 Mn1 O7 Mn1 161.98(15) . . . 8_575 ?
C8 N2 C17 C17 149.0(3) . . . 8_575 ?
C7 N2 C17 C17 29.1(3) . . . 8_575 ?
Mn1 N2 C17 C17 -93.36(18) . . . 8_575 ?
C21 O8 C18 C19 38.5(6) . . . . ?
O8 C18 C19 C20 -21.3(6) . . . . ?
C18 C19 C20 C21 -2.6(6) . . . . ?
C18 O8 C21 C20 -40.6(6) . . . . ?
C19 C20 C21 O8 25.5(6) . . . . ?
C22 N5 C22 C23 75.4(6) 8_575 . . . ?
C24 N5 C22 C23 -159.5(4) . . . . ?
C22 N5 C24 C25 64.3(3) 8_575 . . . ?
C22 N5 C24 C25 -64.3(3) . . . . ?
